data_1514438
loop_
_publ_author_name
'Baillie, Sharon E.'
'Blair, Victoria L.'
'Bradley, Tyne D.'
'Clegg, William'
'Cowan, Jemma'
'Harrington, Ross W.'
'Hern\'an-G\'omez, Alberto'
'Kennedy, Alan R.'
'Livingstone, Zoe'
'Hevia, Eva'

_publ_section_title
;
 Isomeric and chemical consequences of the direct magnesiation of
 1,3-benzoazoles using \b-diketiminate-stabilized magnesium bases
;
_journal_issue 4
_journal_name_full 'Chemical Science'
_journal_page_first 1895
_journal_paper_doi 10.1039/c3sc22326d
_journal_volume 4
_journal_year 2013
_chemical_formula_moiety 'C40 H53 Mg N3 O2'
_chemical_formula_sum 'C40 H53 Mg N3 O2'
_chemical_formula_weight 632.16
_chemical_name_systematic
;
?
;
_space_group_IT_number 160
_symmetry_cell_setting trigonal
_symmetry_space_group_name_Hall 'R 3 -2"'
_symmetry_space_group_name_H-M 'R 3 m :H'
_atom_sites_solution_hydrogens geom
_atom_sites_solution_primary direct
_atom_sites_solution_secondary difmap
_audit_creation_method SHELXL-97
_cell_angle_alpha 90.00
_cell_angle_beta 90.00
_cell_angle_gamma 120.00
_cell_formula_units_Z 9
_cell_length_a 32.394(6)
_cell_length_b 32.394(6)
_cell_length_c 11.017(2)
_cell_measurement_reflns_used 9875
_cell_measurement_temperature 150(2)
_cell_measurement_theta_max 23.96
_cell_measurement_theta_min 2.44
_cell_volume 10012(3)
_computing_cell_refinement 'Bruker APEX2'
_computing_data_collection 'Rigaku CrystalClear'
_computing_data_reduction 'Bruker APEX2'
_computing_molecular_graphics 'Bruker SHELXTL'
_computing_publication_material 'Bruker SHELXTL and local programs'
_computing_structure_refinement 'Bruker SHELXTL'
_computing_structure_solution 'Bruker SHELXTL'
_diffrn_ambient_temperature 150(2)
_diffrn_measured_fraction_theta_full 0.963
_diffrn_measured_fraction_theta_max 0.963
_diffrn_measurement_device_type 'Crystal Logic diffractometer and Rigaku Saturn 724+ CCD'
_diffrn_measurement_method 'thick-slice \w scans'
_diffrn_radiation_monochromator 'silicon double crystal'
_diffrn_radiation_source 'Diamond beamline I19'
_diffrn_radiation_type synchrotron
_diffrn_radiation_wavelength 0.6889
_diffrn_reflns_av_R_equivalents 0.0588
_diffrn_reflns_av_sigmaI/netI 0.0270
_diffrn_reflns_limit_h_max 38
_diffrn_reflns_limit_h_min -38
_diffrn_reflns_limit_k_max 38
_diffrn_reflns_limit_k_min -38
_diffrn_reflns_limit_l_max 12
_diffrn_reflns_limit_l_min -12
_diffrn_reflns_number 23375
_diffrn_reflns_theta_full 24.01
_diffrn_reflns_theta_max 24.01
_diffrn_reflns_theta_min 3.55
_exptl_absorpt_coefficient_mu 0.069
_exptl_absorpt_correction_T_max 0.999
_exptl_absorpt_correction_T_min 0.990
_exptl_absorpt_correction_type multi-scan
_exptl_absorpt_process_details SADABS
_exptl_crystal_colour colourless
_exptl_crystal_density_diffrn 0.944
_exptl_crystal_density_method 'not measured'
_exptl_crystal_description rod
_exptl_crystal_F_000 3078
_exptl_crystal_size_max 0.15
_exptl_crystal_size_mid 0.02
_exptl_crystal_size_min 0.02
_platon_squeeze_details
;
;
_refine_diff_density_max 0.410
_refine_diff_density_min -0.514
_refine_diff_density_rms 0.056
_refine_ls_extinction_coef 0.46(3)
_refine_ls_extinction_expression Fc^*^=kFc[1+0.001xFc^2^\l^3^/sin(2\q)]^-1/4^
_refine_ls_extinction_method SHELXL
_refine_ls_goodness_of_fit_ref 1.112
_refine_ls_hydrogen_treatment constr
_refine_ls_matrix_type full
_refine_ls_number_parameters 232
_refine_ls_number_reflns 1967
_refine_ls_number_restraints 1
_refine_ls_restrained_S_all 1.111
_refine_ls_R_factor_all 0.0759
_refine_ls_R_factor_gt 0.0751
_refine_ls_shift/su_max 0.000
_refine_ls_shift/su_mean 0.000
_refine_ls_structure_factor_coef Fsqd
_refine_ls_weighting_details 'calc w=1/[\s^2^(Fo^2^)+(0.1634P)^2^+0.9982P] where P=(Fo^2^+2Fc^2^)/3'
_refine_ls_weighting_scheme calc
_refine_ls_wR_factor_gt 0.1859
_refine_ls_wR_factor_ref 0.1877
_reflns_number_gt 1919
_reflns_number_total 1967
_reflns_threshold_expression I>2\s(I)
_cod_data_source_file c3sc22326d.txt
_cod_data_source_block eh8
_cod_original_sg_symbol_H-M 'R 3 m'
_cod_database_code 1514438

loop_
_symmetry_equiv_pos_as_xyz
'x, y, z'
'-y, x-y, z'
'-x+y, -x, z'
'-y, -x, z'
'-x+y, y, z'
'x, x-y, z'
'x+2/3, y+1/3, z+1/3'
'-y+2/3, x-y+1/3, z+1/3'
'-x+y+2/3, -x+1/3, z+1/3'
'-y+2/3, -x+1/3, z+1/3'
'-x+y+2/3, y+1/3, z+1/3'
'x+2/3, x-y+1/3, z+1/3'
'x+1/3, y+2/3, z+2/3'
'-y+1/3, x-y+2/3, z+2/3'
'-x+y+1/3, -x+2/3, z+2/3'
'-y+1/3, -x+2/3, z+2/3'
'-x+y+1/3, y+2/3, z+2/3'
'x+1/3, x-y+2/3, z+2/3'

loop_
_atom_site_label
_atom_site_type_symbol
_atom_site_fract_x
_atom_site_fract_y
_atom_site_fract_z
_atom_site_U_iso_or_equiv
_atom_site_adp_type
_atom_site_occupancy
_atom_site_symmetry_multiplicity
_atom_site_calc_flag
_atom_site_refinement_flags
Mg Mg 0.79222(3) 0.20778(3) 0.74992(13) 0.0405(6) Uani 1 2 d S
O1 O 0.78818(8) 0.21182(8) 0.5819(4) 0.0565(10) Uani 1 2 d S
O2 O 0.82806(6) 0.17194(6) 0.7460(3) 0.0489(10) Uani 1 2 d S
N1 N 0.73079(10) 0.17613(10) 0.8485(3) 0.0423(8) Uani 1 1 d .
N2 N 0.80776(13) 0.19224(13) 0.3558(5) 0.0749(16) Uani 1 2 d S
C1 C 0.74794(9) 0.25206(9) 0.9326(5) 0.0468(11) Uani 1 2 d S
H1 H 0.7324 0.2676 0.9664 0.056 Uiso 1 2 calc SR
C2 C 0.71826(11) 0.20307(12) 0.9117(3) 0.0442(9) Uani 1 1 d .
C3 C 0.66941(15) 0.18112(15) 0.9692(5) 0.0630(12) Uani 1 1 d .
H3A H 0.6452 0.1606 0.9099 0.095 Uiso 1 1 calc R
H3B H 0.6632 0.2064 0.9952 0.095 Uiso 1 1 calc R
H3C H 0.6681 0.1621 1.0397 0.095 Uiso 1 1 calc R
C4 C 0.69888(12) 0.12595(12) 0.8427(3) 0.0457(9) Uani 1 1 d .
C5 C 0.69844(13) 0.09641(13) 0.9404(4) 0.0528(10) Uani 1 1 d .
C6 C 0.66878(17) 0.04728(14) 0.9285(5) 0.0659(12) Uani 1 1 d .
H6 H 0.6680 0.0269 0.9916 0.079 Uiso 1 1 calc R
C7 C 0.64084(17) 0.02767(15) 0.8281(6) 0.0745(15) Uani 1 1 d .
H7 H 0.6207 -0.0059 0.8232 0.089 Uiso 1 1 calc R
C8 C 0.64157(15) 0.05564(16) 0.7356(5) 0.0654(12) Uani 1 1 d .
H8 H 0.6221 0.0412 0.6664 0.079 Uiso 1 1 calc R
C9 C 0.67029(12) 0.10518(13) 0.7398(4) 0.0518(10) Uani 1 1 d .
C10 C 0.72935(17) 0.11730(15) 1.0526(4) 0.0600(11) Uani 1 1 d .
H10 H 0.7426 0.1526 1.0521 0.072 Uiso 1 1 calc R
C11 C 0.7003(3) 0.0969(2) 1.1695(6) 0.0884(18) Uani 1 1 d .
H11A H 0.6782 0.1090 1.1792 0.133 Uiso 1 1 calc R
H11B H 0.7220 0.1067 1.2392 0.133 Uiso 1 1 calc R
H11C H 0.6823 0.0621 1.1646 0.133 Uiso 1 1 calc R
C12 C 0.7713(2) 0.1076(2) 1.0486(5) 0.0832(15) Uani 1 1 d .
H12A H 0.7900 0.1216 0.9746 0.125 Uiso 1 1 calc R
H12B H 0.7590 0.0732 1.0490 0.125 Uiso 1 1 calc R
H12C H 0.7917 0.1220 1.1198 0.125 Uiso 1 1 calc R
C13 C 0.66782(14) 0.13546(16) 0.6377(4) 0.0571(10) Uani 1 1 d .
H13 H 0.6927 0.1694 0.6527 0.068 Uiso 1 1 calc R
C14 C 0.6192(2) 0.1322(3) 0.6380(7) 0.0874(17) Uani 1 1 d .
H14A H 0.6184 0.1531 0.5750 0.131 Uiso 1 1 calc R
H14B H 0.6136 0.1420 0.7175 0.131 Uiso 1 1 calc R
H14C H 0.5943 0.0992 0.6216 0.131 Uiso 1 1 calc R
C15 C 0.67762(16) 0.12071(17) 0.5148(4) 0.0658(12) Uani 1 1 d .
H15A H 0.7083 0.1217 0.5172 0.099 Uiso 1 1 calc R
H15B H 0.6786 0.1427 0.4522 0.099 Uiso 1 1 calc R
H15C H 0.6523 0.0883 0.4957 0.099 Uiso 1 1 calc R
C16 C 0.77390(12) 0.22610(12) 0.4889(5) 0.0565(13) Uani 1 2 d S
C17 C 0.74931(14) 0.25069(14) 0.4978(6) 0.0680(16) Uani 1 2 d S
H17 H 0.7423 0.2577 0.5763 0.082 Uiso 1 2 calc SR
C18 C 0.73450(15) 0.26550(15) 0.3984(8) 0.081(2) Uani 1 2 d S
H18 H 0.7177 0.2823 0.4083 0.097 Uiso 1 2 calc SR
C19 C 0.7446(2) 0.2554(2) 0.2823(8) 0.093(3) Uani 1 2 d S
H19 H 0.7346 0.2654 0.2131 0.111 Uiso 1 2 calc SR
C20 C 0.76839(17) 0.23161(17) 0.2672(6) 0.0751(19) Uani 1 2 d S
H20 H 0.7751 0.2249 0.1880 0.090 Uiso 1 2 calc SR
C21 C 0.78320(15) 0.21680(15) 0.3696(6) 0.0647(16) Uani 1 2 d S
C22 C 0.8279(2) 0.1721(2) 0.3462(9) 0.122(4) Uani 1 2 d S
C23 C 0.80327(19) 0.12410(17) 0.6933(6) 0.0745(14) Uani 1 1 d .
H23B H 0.7881 0.0999 0.7580 0.112 Uiso 1 1 calc R
H23A H 0.7782 0.1210 0.6364 0.112 Uiso 1 1 calc R
C24 C 0.8386(3) 0.1174(3) 0.6297(8) 0.104(2) Uani 1 1 d .
H24A H 0.8427 0.0925 0.6704 0.125 Uiso 1 1 calc R
H24B H 0.8281 0.1071 0.5452 0.125 Uiso 1 1 calc R

loop_
_atom_site_aniso_label
_atom_site_aniso_U_11
_atom_site_aniso_U_22
_atom_site_aniso_U_33
_atom_site_aniso_U_23
_atom_site_aniso_U_13
_atom_site_aniso_U_12
Mg 0.0366(7) 0.0366(7) 0.0458(9) -0.0018(3) 0.0018(3) 0.0165(6)
O1 0.0571(16) 0.0571(16) 0.0474(19) 0.0020(8) -0.0020(8) 0.0227(18)
O2 0.0451(14) 0.0451(14) 0.056(2) -0.0025(7) 0.0025(7) 0.0218(15)
N1 0.0390(14) 0.0371(14) 0.0510(15) 0.0005(11) 0.0036(11) 0.0191(11)
N2 0.089(3) 0.089(3) 0.047(3) -0.0034(13) 0.0034(13) 0.045(4)
C1 0.0430(18) 0.0430(18) 0.055(3) -0.0063(9) 0.0063(9) 0.022(2)
C2 0.0364(16) 0.0438(17) 0.0537(19) 0.0018(13) 0.0047(13) 0.0211(14)
C3 0.046(2) 0.049(2) 0.089(3) 0.0008(19) 0.0198(19) 0.0202(17)
C4 0.0329(15) 0.0357(16) 0.065(2) -0.0001(14) 0.0088(13) 0.0144(12)
C5 0.049(2) 0.0417(18) 0.065(2) 0.0052(15) 0.0105(16) 0.0208(16)
C6 0.068(2) 0.0403(19) 0.085(3) 0.0083(19) 0.022(2) 0.0230(18)
C7 0.061(2) 0.0365(19) 0.110(4) -0.006(2) 0.027(3) 0.0126(18)
C8 0.045(2) 0.048(2) 0.090(3) -0.014(2) 0.0095(19) 0.0132(17)
C9 0.0362(16) 0.0468(19) 0.070(2) -0.0096(16) 0.0041(15) 0.0191(15)
C10 0.066(2) 0.046(2) 0.066(2) 0.0111(16) 0.0084(19) 0.0259(18)
C11 0.109(4) 0.075(3) 0.075(3) 0.014(2) 0.027(3) 0.042(3)
C12 0.089(3) 0.102(4) 0.072(3) 0.010(3) 0.004(3) 0.057(3)
C13 0.0429(18) 0.061(2) 0.071(2) -0.0149(18) -0.0088(16) 0.0291(16)
C14 0.063(3) 0.117(5) 0.101(4) -0.004(3) -0.004(3) 0.059(3)
C15 0.059(2) 0.064(2) 0.069(3) -0.019(2) -0.0091(19) 0.0267(19)
C16 0.0505(19) 0.0505(19) 0.055(3) 0.0016(13) -0.0016(13) 0.015(2)
C17 0.067(3) 0.067(3) 0.060(3) 0.0033(15) -0.0033(15) 0.027(3)
C18 0.081(3) 0.081(3) 0.082(5) 0.0064(18) -0.0064(18) 0.042(4)
C19 0.100(4) 0.100(4) 0.069(5) 0.013(2) -0.013(2) 0.044(5)
C20 0.080(3) 0.080(3) 0.052(3) 0.0021(16) -0.0021(16) 0.030(4)
C21 0.064(2) 0.064(2) 0.050(3) 0.0013(14) -0.0013(14) 0.019(3)
C22 0.176(10) 0.176(10) 0.062(5) -0.015(2) 0.015(2) 0.123(11)
C23 0.074(3) 0.047(2) 0.104(4) -0.024(2) -0.005(3) 0.031(2)
C24 0.130(6) 0.095(4) 0.107(5) -0.029(3) 0.009(4) 0.072(4)

loop_
_atom_type_symbol
_atom_type_description
_atom_type_scat_dispersion_real
_atom_type_scat_dispersion_imag
_atom_type_scat_source
C C 0.0033 0.0000 'International Tables Vol C Tables 4.2.6.8 and 6.1.1.4'
H H 0.0000 0.0000 'International Tables Vol C Tables 4.2.6.8 and 6.1.1.4'
N N 0.0061 0.0000 'International Tables Vol C Tables 4.2.6.8 and 6.1.1.4'
O O 0.0106 0.0000 'International Tables Vol C Tables 4.2.6.8 and 6.1.1.4'
Mg Mg 0.0419 0.0000 'International Tables Vol C Tables 4.2.6.8 and 6.1.1.4'

loop_
_geom_angle_atom_site_label_1
_geom_angle_atom_site_label_2
_geom_angle_atom_site_label_3
_geom_angle
_geom_angle_site_symmetry_1
_geom_angle_site_symmetry_3
O1 Mg O2 95.73(18) . .
O1 Mg N1 118.64(12) . .
O1 Mg N1 118.64(12) . 4_665
O2 Mg N1 114.93(11) . .
O2 Mg N1 114.93(11) . 4_665
N1 Mg N1 95.48(17) . 4_665
Mg O1 C16 149.0(4) . .
Mg O2 C23 116.8(2) . .
Mg O2 C23 116.8(2) . 4_665
C23 O2 C23 107.1(5) . 4_665
Mg N1 C2 119.4(2) . .
Mg N1 C4 121.2(2) . .
C2 N1 C4 119.1(3) . .
C21 N2 C22 179.1(8) . .
H1 C1 C2 114.8 . .
H1 C1 C2 114.8 . 4_665
C2 C1 C2 130.4(4) . 4_665
N1 C2 C1 124.6(3) . .
N1 C2 C3 120.1(3) . .
C1 C2 C3 115.3(3) . .
C2 C3 H3A 109.5 . .
C2 C3 H3B 109.5 . .
C2 C3 H3C 109.5 . .
H3A C3 H3B 109.5 . .
H3A C3 H3C 109.5 . .
H3B C3 H3C 109.5 . .
N1 C4 C5 119.1(3) . .
N1 C4 C9 120.7(3) . .
C5 C4 C9 120.1(3) . .
C4 C5 C6 117.5(4) . .
C4 C5 C10 121.9(3) . .
C6 C5 C10 120.6(4) . .
C5 C6 H6 119.2 . .
C5 C6 C7 121.6(5) . .
H6 C6 C7 119.2 . .
C6 C7 H7 119.6 . .
C6 C7 C8 120.7(4) . .
H7 C7 C8 119.6 . .
C7 C8 H8 119.3 . .
C7 C8 C9 121.5(5) . .
H8 C8 C9 119.3 . .
C4 C9 C8 118.6(4) . .
C4 C9 C13 121.5(3) . .
C8 C9 C13 119.8(4) . .
C5 C10 H10 108.4 . .
C5 C10 C11 111.4(5) . .
C5 C10 C12 109.8(4) . .
H10 C10 C11 108.4 . .
H10 C10 C12 108.4 . .
C11 C10 C12 110.4(5) . .
C10 C11 H11A 109.5 . .
C10 C11 H11B 109.5 . .
C10 C11 H11C 109.5 . .
H11A C11 H11B 109.5 . .
H11A C11 H11C 109.5 . .
H11B C11 H11C 109.5 . .
C10 C12 H12A 109.5 . .
C10 C12 H12B 109.5 . .
C10 C12 H12C 109.5 . .
H12A C12 H12B 109.5 . .
H12A C12 H12C 109.5 . .
H12B C12 H12C 109.5 . .
C9 C13 H13 108.2 . .
C9 C13 C14 109.8(4) . .
C9 C13 C15 111.7(4) . .
H13 C13 C14 108.2 . .
H13 C13 C15 108.2 . .
C14 C13 C15 110.5(4) . .
C13 C14 H14A 109.5 . .
C13 C14 H14B 109.5 . .
C13 C14 H14C 109.5 . .
H14A C14 H14B 109.5 . .
H14A C14 H14C 109.5 . .
H14B C14 H14C 109.5 . .
C13 C15 H15A 109.5 . .
C13 C15 H15B 109.5 . .
C13 C15 H15C 109.5 . .
H15A C15 H15B 109.5 . .
H15A C15 H15C 109.5 . .
H15B C15 H15C 109.5 . .
O1 C16 C17 124.0(6) . .
O1 C16 C21 120.3(6) . .
C17 C16 C21 115.7(6) . .
C16 C17 H17 118.4 . .
C16 C17 C18 123.1(7) . .
H17 C17 C18 118.4 . .
C17 C18 H18 120.6 . .
C17 C18 C19 118.8(8) . .
H18 C18 C19 120.6 . .
C18 C19 H19 119.4 . .
C18 C19 C20 121.1(8) . .
H19 C19 C20 119.4 . .
C19 C20 H20 120.4 . .
C19 C20 C21 119.3(7) . .
H20 C20 C21 120.4 . .
N2 C21 C16 117.9(6) . .
N2 C21 C20 120.1(6) . .
C16 C21 C20 122.0(8) . .
O2 C23 H23B 110.3 . .
O2 C23 H23A 110.3 . .
O2 C23 C24 107.1(5) . .
H23B C23 H23A 108.5 . .
H23B C23 C24 110.3 . .
H23A C23 C24 110.3 . .
C23 C24 C24 108.7(4) . 4_665
C23 C24 H24A 110.0 . .
C23 C24 H24B 110.0 . .
C24 C24 H24A 110.0 4_665 .
C24 C24 H24B 110.0 4_665 .
H24A C24 H24B 108.3 . .

loop_
_geom_bond_atom_site_label_1
_geom_bond_atom_site_label_2
_geom_bond_distance
_geom_bond_site_symmetry_2
Mg O1 1.865(4) .
Mg O2 2.011(4) .
Mg N1 2.037(3) .
Mg N1 2.037(3) 4_665
O1 C16 1.300(8) .
O2 C23 1.462(5) .
O2 C23 1.462(5) 4_665
N1 C2 1.329(5) .
N1 C4 1.426(4) .
N2 C21 1.386(11) .
N2 C22 1.132(14) .
C1 H1 0.950 .
C1 C2 1.404(4) .
C1 C2 1.404(4) 4_665
C2 C3 1.512(5) .
C3 H3A 0.980 .
C3 H3B 0.980 .
C3 H3C 0.980 .
C4 C5 1.436(6) .
C4 C9 1.404(6) .
C5 C6 1.394(5) .
C5 C10 1.520(7) .
C6 H6 0.950 .
C6 C7 1.368(9) .
C7 H7 0.950 .
C7 C8 1.356(9) .
C8 H8 0.950 .
C8 C9 1.397(6) .
C9 C13 1.521(7) .
C10 H10 1.000 .
C10 C11 1.536(7) .
C10 C12 1.540(8) .
C11 H11A 0.980 .
C11 H11B 0.980 .
C11 H11C 0.980 .
C12 H12A 0.980 .
C12 H12B 0.980 .
C12 H12C 0.980 .
C13 H13 1.000 .
C13 C14 1.524(6) .
C13 C15 1.521(6) .
C14 H14A 0.980 .
C14 H14B 0.980 .
C14 H14C 0.980 .
C15 H15A 0.980 .
C15 H15B 0.980 .
C15 H15C 0.980 .
C16 C17 1.384(10) .
C16 C21 1.414(9) .
C17 H17 0.950 .
C17 C18 1.374(11) .
C18 H18 0.950 .
C18 C19 1.400(14) .
C19 H19 0.950 .
C19 C20 1.343(15) .
C20 H20 0.950 .
C20 C21 1.401(11) .
C23 H23B 0.990 .
C23 H23A 0.990 .
C23 C24 1.448(8) .
C24 C24 1.424(17) 4_665
C24 H24A 0.990 .
C24 H24B 0.990 .

loop_
_platon_squeeze_void_nr
_platon_squeeze_void_average_x
_platon_squeeze_void_average_y
_platon_squeeze_void_average_z
_platon_squeeze_void_volume
_platon_squeeze_void_count_electrons
_platon_squeeze_void_content
1 0.000 0.000 0.010 769 46 ' '
2 0.333 0.667 0.656 766 46 ' '
3 0.667 0.333 0.323 770 46 ' '
